data_7023340
loop_
_publ_author_name
'Rotsch, David A.'
'Reinig, Kimberly M.'
'Weis, Eric M.'
'Taylor, Anna B.'
'Barnes, Charles L.'
'Jurisson, Silvia S.'

_publ_section_title
;
 Novel rhenium(III, IV, and V) tetradentate N2O2 Schiff base mononuclear
 and dinuclear complexes.
;
_journal_issue 32
_journal_name_full 'Dalton transactions (Cambridge, England : 2003)'
_journal_page_first 11614
_journal_page_last 11625
_journal_paper_doi 10.1039/c3dt51198g
_journal_volume 42
_journal_year 2013
_chemical_formula_moiety 'C38 H36 N6 O5 Re2 S2, 2(C2 H3 N)'
_chemical_formula_sum 'C42 H42 N8 O5 Re2 S2'
_chemical_formula_weight 1175.36
_space_group_IT_number 14
_symmetry_cell_setting monoclinic
_symmetry_Int_Tables_number 14
_symmetry_space_group_name_Hall '-P 2yn'
_symmetry_space_group_name_H-M 'P 1 21/n 1'
_atom_sites_solution_hydrogens geom
_atom_sites_solution_primary direct
_atom_sites_solution_secondary difmap
_audit_creation_method SHELXL-97
_cell_angle_alpha 90.00
_cell_angle_beta 95.155(2)
_cell_angle_gamma 90.00
_cell_formula_units_Z 2
_cell_length_a 10.1169(13)
_cell_length_b 16.397(2)
_cell_length_c 13.1679(17)
_cell_measurement_reflns_used 4489
_cell_measurement_temperature 173(2)
_cell_measurement_theta_max 20.6
_cell_measurement_theta_min 2.4
_cell_volume 2175.5(5)
_computing_cell_refinement 'APEX2 (Bruker AXS, 2008)'
_computing_data_collection 'APEX2 (Bruker AXS, 2008)'
_computing_data_reduction 'APEX2 (Bruker AXS, 2008)'
_computing_molecular_graphics 'X-SEED, Barbour, 2001'
_computing_publication_material 'CIFTAB (Sheldrick, 1997)'
_computing_structure_refinement 'SHELXL-97 (Sheldrick, 1997)'
_computing_structure_solution 'SHELXS-97 (Sheldrick, 1997)'
_diffrn_ambient_temperature 173(2)
_diffrn_measured_fraction_theta_full 0.996
_diffrn_measured_fraction_theta_max 0.996
_diffrn_measurement_device_type 'Bruker APEXII CCD area detector'
_diffrn_measurement_method 'omega scans'
_diffrn_radiation_monochromator graphite
_diffrn_radiation_type MoK\a
_diffrn_radiation_wavelength 0.71073
_diffrn_reflns_av_R_equivalents 0.0541
_diffrn_reflns_av_sigmaI/netI 0.0447
_diffrn_reflns_limit_h_max 13
_diffrn_reflns_limit_h_min -13
_diffrn_reflns_limit_k_max 21
_diffrn_reflns_limit_k_min -21
_diffrn_reflns_limit_l_max 17
_diffrn_reflns_limit_l_min -17
_diffrn_reflns_number 25000
_diffrn_reflns_theta_full 27.51
_diffrn_reflns_theta_max 27.51
_diffrn_reflns_theta_min 1.99
_diffrn_source 'fine-focus sealed tube'
_diffrn_standards_decay_% 0.0
_exptl_absorpt_coefficient_mu 5.708
_exptl_absorpt_correction_T_max 0.67
_exptl_absorpt_correction_T_min 0.47
_exptl_absorpt_correction_type multi-scan
_exptl_absorpt_process_details
;
 Data were corrected for decay and absorption using the program SADABS 
 (Sheldrick, G. M. (2003). SADABS. Version 2.10. University of
 G\"ottingen, Germany).
;
_exptl_crystal_colour Purple
_exptl_crystal_density_diffrn 1.794
_exptl_crystal_density_method 'not measured'
_exptl_crystal_description Block
_exptl_crystal_F_000 1144
_exptl_crystal_size_max 0.25
_exptl_crystal_size_mid 0.08
_exptl_crystal_size_min 0.08
_refine_diff_density_max 1.359
_refine_diff_density_min -0.826
_refine_diff_density_rms 0.139
_refine_ls_extinction_method none
_refine_ls_goodness_of_fit_ref 1.155
_refine_ls_hydrogen_treatment constr
_refine_ls_matrix_type full
_refine_ls_number_parameters 271
_refine_ls_number_reflns 4981
_refine_ls_number_restraints 0
_refine_ls_restrained_S_all 1.155
_refine_ls_R_factor_all 0.0916
_refine_ls_R_factor_gt 0.0586
_refine_ls_shift/su_max 0.002
_refine_ls_shift/su_mean 0.000
_refine_ls_structure_factor_coef Fsqd
_refine_ls_weighting_details 'calc w=1/[\s^2^(Fo^2^)+(0.0324P)^2^+17.1546P] where P=(Fo^2^+2Fc^2^)/3'
_refine_ls_weighting_scheme calc
_refine_ls_wR_factor_gt 0.1276
_refine_ls_wR_factor_ref 0.1389
_reflns_number_gt 3448
_reflns_number_total 4981
_reflns_threshold_expression >2sigma(I)
_cod_data_source_file c3dt51198g.txt
_cod_data_source_block DAR105e
_cod_original_sg_symbol_H-M 'P 21/n'
_cod_database_code 7023340

loop_
_symmetry_equiv_pos_as_xyz
'x, y, z'
'-x+1/2, y+1/2, -z+1/2'
'-x, -y, -z'
'x-1/2, -y-1/2, z-1/2'

loop_
_atom_site_label
_atom_site_type_symbol
_atom_site_fract_x
_atom_site_fract_y
_atom_site_fract_z
_atom_site_U_iso_or_equiv
_atom_site_adp_type
_atom_site_occupancy
_atom_site_symmetry_multiplicity
_atom_site_calc_flag
_atom_site_refinement_flags
Re1 Re 0.63767(4) 0.05550(2) 0.94933(4) 0.05675(16) Uani 1 1 d .
S1 S 0.9525(5) 0.2036(3) 0.7777(5) 0.156(2) Uani 1 1 d .
O1 O 0.6672(6) 0.1206(4) 1.0781(6) 0.0588(17) Uani 1 1 d .
O2 O 0.5127(6) 0.1318(4) 0.8694(5) 0.0567(17) Uani 1 1 d .
O3 O 0.5000 0.0000 1.0000 0.053(2) Uani 1 2 d S
N1 N 0.7610(9) -0.0348(6) 1.0090(8) 0.072(3) Uani 1 1 d .
N2 N 0.6368(9) -0.0177(5) 0.8251(8) 0.066(2) Uani 1 1 d .
N3 N 0.7965(11) 0.1222(6) 0.8941(7) 0.063(3) Uani 1 1 d .
N4 N 0.6583(19) 0.4115(17) 0.8871(19) 0.213(11) Uani 1 1 d .
C22 C 0.7027(10) 0.0886(7) 1.1696(9) 0.059(3) Uani 1 1 d .
C2 C 0.6804(11) 0.1346(8) 1.2551(10) 0.073(3) Uani 1 1 d .
H2 H 0.6387 0.1863 1.2457 0.088 Uiso 1 1 calc R
C3 C 0.7170(12) 0.1078(9) 1.3534(10) 0.081(4) Uani 1 1 d .
H3 H 0.7018 0.1403 1.4110 0.097 Uiso 1 1 calc R
C4 C 0.7770(14) 0.0313(10) 1.3648(13) 0.094(4) Uani 1 1 d .
H4 H 0.8011 0.0118 1.4319 0.112 Uiso 1 1 calc R
C5 C 0.8027(13) -0.0169(10) 1.2842(12) 0.090(4) Uani 1 1 d .
H5 H 0.8445 -0.0685 1.2947 0.108 Uiso 1 1 calc R
C6 C 0.7651(10) 0.0123(7) 1.1847(10) 0.071(3) Uani 1 1 d .
C7 C 0.7956(11) -0.0421(7) 1.1040(12) 0.077(4) Uani 1 1 d .
H7 H 0.8475 -0.0886 1.1239 0.092 Uiso 1 1 calc R
C8 C 0.7861(12) -0.1011(6) 0.9235(12) 0.083(4) Uani 1 1 d .
C9 C 0.6756(14) -0.1038(9) 0.8499(12) 0.096(4) Uani 1 1 d .
H9A H 0.6011 -0.1332 0.8773 0.115 Uiso 1 1 calc R
H9B H 0.6992 -0.1324 0.7879 0.115 Uiso 1 1 calc R
C10 C 0.6040(11) 0.0049(7) 0.7315(10) 0.067(3) Uani 1 1 d .
H10 H 0.6237 -0.0319 0.6793 0.080 Uiso 1 1 calc R
C11 C 0.5409(10) 0.0799(6) 0.6999(9) 0.062(3) Uani 1 1 d .
C12 C 0.5192(12) 0.0943(8) 0.5935(9) 0.070(3) Uani 1 1 d .
H12 H 0.5514 0.0558 0.5478 0.084 Uiso 1 1 calc R
C13 C 0.4538(13) 0.1613(9) 0.5550(11) 0.085(4) Uani 1 1 d .
H13 H 0.4412 0.1708 0.4836 0.102 Uiso 1 1 calc R
C14 C 0.4065(11) 0.2151(9) 0.6236(11) 0.080(4) Uani 1 1 d .
H14 H 0.3573 0.2613 0.5983 0.096 Uiso 1 1 calc R
C15 C 0.4278(9) 0.2043(7) 0.7264(9) 0.061(3) Uani 1 1 d .
H15 H 0.3936 0.2434 0.7705 0.074 Uiso 1 1 calc R
C16 C 0.4975(9) 0.1385(6) 0.7680(8) 0.052(2) Uani 1 1 d .
C17 C 0.7934(17) -0.1869(7) 0.9755(14) 0.118(6) Uani 1 1 d .
H17A H 0.7175 -0.1938 1.0160 0.176 Uiso 1 1 calc R
H17B H 0.8760 -0.1913 1.0201 0.176 Uiso 1 1 calc R
H17C H 0.7913 -0.2293 0.9230 0.176 Uiso 1 1 calc R
C18 C 0.9115(14) -0.0820(8) 0.8890(14) 0.116(6) Uani 1 1 d .
H18A H 0.9138 -0.1004 0.8184 0.175 Uiso 1 1 calc R
H18B H 0.9817 -0.1095 0.9323 0.175 Uiso 1 1 calc R
H18C H 0.9256 -0.0229 0.8925 0.175 Uiso 1 1 calc R
C19 C 0.8507(15) 0.1550(7) 0.8524(12) 0.080(4) Uani 1 1 d .
C20 C 0.5474(16) 0.3126(9) 1.0014(13) 0.122(6) Uani 1 1 d .
H20A H 0.4831 0.3426 1.0383 0.183 Uiso 1 1 calc R
H20B H 0.6133 0.2868 1.0503 0.183 Uiso 1 1 calc R
H20C H 0.5012 0.2705 0.9589 0.183 Uiso 1 1 calc R
C21 C 0.6132(15) 0.3680(14) 0.9376(15) 0.117(6) Uani 1 1 d .

loop_
_atom_site_aniso_label
_atom_site_aniso_U_11
_atom_site_aniso_U_22
_atom_site_aniso_U_33
_atom_site_aniso_U_23
_atom_site_aniso_U_13
_atom_site_aniso_U_12
Re1 0.0507(2) 0.0452(2) 0.0760(3) 0.0009(2) 0.01499(18) 0.0029(2)
S1 0.110(3) 0.141(4) 0.229(6) 0.095(4) 0.078(4) 0.018(3)
O1 0.057(4) 0.050(4) 0.070(5) 0.003(4) 0.009(3) -0.008(3)
O2 0.055(4) 0.050(4) 0.067(5) -0.003(3) 0.012(3) 0.006(3)
O3 0.052(5) 0.040(5) 0.069(6) -0.004(4) 0.018(5) 0.004(4)
N1 0.071(6) 0.061(6) 0.086(7) 0.020(5) 0.025(5) 0.013(5)
N2 0.080(6) 0.039(5) 0.083(7) -0.002(5) 0.027(5) 0.003(4)
N3 0.084(7) 0.049(6) 0.055(6) 0.008(5) 0.007(5) 0.031(5)
N4 0.113(14) 0.28(3) 0.24(3) 0.08(2) 0.006(14) -0.060(16)
C22 0.043(5) 0.065(7) 0.071(7) -0.001(6) 0.008(5) -0.021(5)
C2 0.066(7) 0.070(8) 0.083(9) 0.006(7) 0.005(6) -0.010(6)
C3 0.078(8) 0.092(10) 0.073(9) -0.018(7) 0.010(7) -0.029(7)
C4 0.082(9) 0.103(12) 0.094(11) 0.024(9) -0.003(8) -0.028(8)
C5 0.073(8) 0.100(11) 0.095(11) 0.039(9) -0.009(8) -0.033(8)
C6 0.041(5) 0.063(7) 0.107(10) 0.026(7) 0.001(6) -0.009(5)
C7 0.054(6) 0.062(8) 0.116(11) 0.020(8) 0.023(7) 0.017(5)
C8 0.058(7) 0.040(6) 0.157(13) 0.011(7) 0.048(8) 0.012(5)
C9 0.083(9) 0.089(10) 0.116(12) -0.023(9) 0.010(9) 0.016(8)
C10 0.073(7) 0.047(6) 0.084(9) -0.017(6) 0.029(6) -0.010(5)
C11 0.051(6) 0.052(6) 0.082(8) -0.009(5) 0.011(5) -0.020(5)
C12 0.077(8) 0.067(7) 0.069(8) -0.015(6) 0.018(6) -0.021(6)
C13 0.082(9) 0.090(10) 0.081(9) 0.006(8) -0.005(7) -0.019(8)
C14 0.056(7) 0.099(10) 0.084(9) 0.002(8) -0.002(6) -0.011(7)
C15 0.045(5) 0.058(6) 0.080(8) 0.006(6) 0.003(5) -0.008(5)
C16 0.036(5) 0.049(6) 0.071(7) -0.002(5) 0.005(5) -0.010(4)
C17 0.133(13) 0.048(7) 0.179(17) 0.000(9) 0.056(12) 0.002(8)
C18 0.085(10) 0.066(8) 0.199(18) 0.055(10) 0.018(11) 0.007(7)
C19 0.103(11) 0.027(6) 0.103(11) -0.001(6) -0.032(9) 0.036(6)
C20 0.113(13) 0.090(11) 0.156(16) 0.042(11) -0.029(11) -0.031(9)
C21 0.066(10) 0.151(18) 0.132(16) -0.019(13) -0.004(10) -0.024(10)

loop_
_atom_type_symbol
_atom_type_description
_atom_type_scat_dispersion_real
_atom_type_scat_dispersion_imag
_atom_type_scat_source
C C 0.0033 0.0016 'International Tables Vol C Tables 4.2.6.8 and 6.1.1.4'
H H 0.0000 0.0000 'International Tables Vol C Tables 4.2.6.8 and 6.1.1.4'
N N 0.0061 0.0033 'International Tables Vol C Tables 4.2.6.8 and 6.1.1.4'
O O 0.0106 0.0060 'International Tables Vol C Tables 4.2.6.8 and 6.1.1.4'
P P 0.1023 0.0942 'International Tables Vol C Tables 4.2.6.8 and 6.1.1.4'
Re Re -1.0185 7.2310 'International Tables Vol C Tables 4.2.6.8 and 6.1.1.4'
S S 0.1246 0.1234 'International Tables Vol C Tables 4.2.6.8 and 6.1.1.4'
Cl Cl 0.1484 0.1585 'International Tables Vol C Tables 4.2.6.8 and 6.1.1.4'

loop_
_geom_angle_atom_site_label_1
_geom_angle_atom_site_label_2
_geom_angle_atom_site_label_3
_geom_angle
_geom_angle_site_symmetry_1
O3 Re1 O1 90.98(18) .
O3 Re1 O2 92.12(19) .
O1 Re1 O2 98.6(3) .
O3 Re1 N2 92.9(3) .
O1 Re1 N2 170.9(3) .
O2 Re1 N2 89.4(3) .
O3 Re1 N1 87.6(3) .
O1 Re1 N1 91.2(4) .
O2 Re1 N1 170.2(4) .
N2 Re1 N1 80.8(4) .
O3 Re1 N3 178.3(3) .
O1 Re1 N3 87.4(3) .
O2 Re1 N3 87.7(3) .
N2 Re1 N3 88.7(4) .
N1 Re1 N3 92.9(4) .
C22 O1 Re1 124.2(7) .
C16 O2 Re1 125.9(6) .
Re1 O3 Re1 180.0 3_657
C7 N1 C8 125.4(10) .
C7 N1 Re1 123.3(8) .
C8 N1 Re1 110.5(8) .
C10 N2 C9 121.0(10) .
C10 N2 Re1 125.3(7) .
C9 N2 Re1 113.6(8) .
C19 N3 Re1 163.7(13) .
O1 C22 C2 117.8(11) .
O1 C22 C6 124.0(11) .
C2 C22 C6 118.1(12) .
C3 C2 C22 122.4(12) .
C3 C2 H2 118.8 .
C22 C2 H2 118.8 .
C2 C3 C4 117.5(13) .
C2 C3 H3 121.2 .
C4 C3 H3 121.2 .
C5 C4 C3 123.2(14) .
C5 C4 H4 118.4 .
C3 C4 H4 118.4 .
C4 C5 C6 118.0(15) .
C4 C5 H5 121.0 .
C6 C5 H5 121.0 .
C22 C6 C5 120.8(14) .
C22 C6 C7 124.7(11) .
C5 C6 C7 114.6(12) .
N1 C7 C6 127.4(11) .
N1 C7 H7 116.3 .
C6 C7 H7 116.3 .
C9 C8 C18 117.5(14) .
C9 C8 C17 106.0(12) .
C18 C8 C17 109.2(10) .
C9 C8 N1 109.7(9) .
C18 C8 N1 106.1(11) .
C17 C8 N1 107.9(11) .
C8 C9 N2 107.3(11) .
C8 C9 H9A 110.3 .
N2 C9 H9A 110.3 .
C8 C9 H9B 110.3 .
N2 C9 H9B 110.3 .
H9A C9 H9B 108.5 .
N2 C10 C11 126.1(10) .
N2 C10 H10 116.9 .
C11 C10 H10 116.9 .
C16 C11 C12 119.1(11) .
C16 C11 C10 123.8(11) .
C12 C11 C10 117.1(11) .
C13 C12 C11 122.0(12) .
C13 C12 H12 119.0 .
C11 C12 H12 119.0 .
C12 C13 C14 117.3(13) .
C12 C13 H13 121.3 .
C14 C13 H13 121.3 .
C15 C14 C13 122.4(13) .
C15 C14 H14 118.8 .
C13 C14 H14 118.8 .
C14 C15 C16 121.8(12) .
C14 C15 H15 119.1 .
C16 C15 H15 119.1 .
O2 C16 C15 118.1(10) .
O2 C16 C11 124.5(9) .
C15 C16 C11 117.3(11) .
C8 C17 H17A 109.5 .
C8 C17 H17B 109.5 .
H17A C17 H17B 109.5 .
C8 C17 H17C 109.5 .
H17A C17 H17C 109.5 .
H17B C17 H17C 109.5 .
C8 C18 H18A 109.5 .
C8 C18 H18B 109.5 .
H18A C18 H18B 109.5 .
C8 C18 H18C 109.5 .
H18A C18 H18C 109.5 .
H18B C18 H18C 109.5 .
N3 C19 S1 174.5(13) .
C21 C20 H20A 109.5 .
C21 C20 H20B 109.5 .
H20A C20 H20B 109.5 .
C21 C20 H20C 109.5 .
H20A C20 H20C 109.5 .
H20B C20 H20C 109.5 .
N4 C21 C20 177(2) .

loop_
_geom_bond_atom_site_label_1
_geom_bond_atom_site_label_2
_geom_bond_distance
_geom_bond_site_symmetry_2
Re1 O3 1.8385(4) .
Re1 O1 2.004(7) .
Re1 O2 2.008(7) .
Re1 N2 2.028(9) .
Re1 N1 2.046(9) .
Re1 N3 2.125(11) .
S1 C19 1.687(18) .
O1 C22 1.334(12) .
O2 C16 1.335(12) .
O3 Re1 1.8385(4) 3_657
N1 C7 1.273(16) .
N1 C8 1.602(16) .
N2 C10 1.301(14) .
N2 C9 1.494(16) .
N3 C19 0.973(16) .
N4 C21 1.10(2) .
C22 C2 1.391(16) .
C22 C6 1.407(15) .
C2 C3 1.386(17) .
C2 H2 0.9500 .
C3 C4 1.395(19) .
C3 H3 0.9500 .
C4 C5 1.37(2) .
C4 H4 0.9500 .
C5 C6 1.415(17) .
C5 H5 0.9500 .
C6 C7 1.442(17) .
C7 H7 0.9500 .
C8 C9 1.413(18) .
C8 C18 1.421(16) .
C8 C17 1.563(17) .
C9 H9A 0.9900 .
C9 H9B 0.9900 .
C10 C11 1.430(16) .
C10 H10 0.9500 .
C11 C16 1.411(14) .
C11 C12 1.417(16) .
C12 C13 1.358(17) .
C12 H12 0.9500 .
C13 C14 1.378(18) .
C13 H13 0.9500 .
C14 C15 1.362(16) .
C14 H14 0.9500 .
C15 C16 1.376(14) .
C15 H15 0.9500 .
C17 H17A 0.9800 .
C17 H17B 0.9800 .
C17 H17C 0.9800 .
C18 H18A 0.9800 .
C18 H18B 0.9800 .
C18 H18C 0.9800 .
C20 C21 1.44(2) .
C20 H20A 0.9800 .
C20 H20B 0.9800 .
C20 H20C 0.9800 .

loop_
_geom_torsion_atom_site_label_1
_geom_torsion_atom_site_label_2
_geom_torsion_atom_site_label_3
_geom_torsion_atom_site_label_4
_geom_torsion
_geom_torsion_site_symmetry_4
O3 Re1 O1 C22 62.5(7) .
O2 Re1 O1 C22 154.8(7) .
N2 Re1 O1 C22 -53(2) .
N1 Re1 O1 C22 -25.1(7) .
N3 Re1 O1 C22 -117.9(7) .
O3 Re1 O2 C16 -116.3(7) .
O1 Re1 O2 C16 152.4(7) .
N2 Re1 O2 C16 -23.4(7) .
N1 Re1 O2 C16 -28(2) .
N3 Re1 O2 C16 65.4(7) .
O1 Re1 O3 Re1 -45(5) 3_657
O2 Re1 O3 Re1 -144(5) 3_657
N2 Re1 O3 Re1 127(5) 3_657
N1 Re1 O3 Re1 46(5) 3_657
N3 Re1 O3 Re1 -61(10) 3_657
O3 Re1 N1 C7 -74.1(10) .
O1 Re1 N1 C7 16.9(10) .
O2 Re1 N1 C7 -162.7(15) .
N2 Re1 N1 C7 -167.4(10) .
N3 Re1 N1 C7 104.4(10) .
O3 Re1 N1 C8 96.5(6) .
O1 Re1 N1 C8 -172.5(6) .
O2 Re1 N1 C8 8(2) .
N2 Re1 N1 C8 3.2(6) .
N3 Re1 N1 C8 -85.1(7) .
O3 Re1 N2 C10 112.9(9) .
O1 Re1 N2 C10 -131.5(18) .
O2 Re1 N2 C10 20.8(9) .
N1 Re1 N2 C10 -160.0(10) .
N3 Re1 N2 C10 -66.8(9) .
O3 Re1 N2 C9 -65.8(8) .
O1 Re1 N2 C9 50(2) .
O2 Re1 N2 C9 -157.9(8) .
N1 Re1 N2 C9 21.3(8) .
N3 Re1 N2 C9 114.4(8) .
O3 Re1 N3 C19 -114(9) .
O1 Re1 N3 C19 -129(4) .
O2 Re1 N3 C19 -30(4) .
N2 Re1 N3 C19 59(4) .
N1 Re1 N3 C19 140(4) .
Re1 O1 C22 C2 -160.5(7) .
Re1 O1 C22 C6 21.7(12) .
O1 C22 C2 C3 -178.2(10) .
C6 C22 C2 C3 -0.3(16) .
C22 C2 C3 C4 -0.6(17) .
C2 C3 C4 C5 1.1(19) .
C3 C4 C5 C6 -0.6(19) .
O1 C22 C6 C5 178.5(9) .
C2 C22 C6 C5 0.7(14) .
O1 C22 C6 C7 -1.8(15) .
C2 C22 C6 C7 -179.6(10) .
C4 C5 C6 C22 -0.3(16) .
C4 C5 C6 C7 180.0(11) .
C8 N1 C7 C6 -174.0(10) .
Re1 N1 C7 C6 -4.8(17) .
C22 C6 C7 N1 -7.4(19) .
C5 C6 C7 N1 172.3(12) .
C7 N1 C8 C9 142.2(13) .
Re1 N1 C8 C9 -28.2(12) .
C7 N1 C8 C18 -89.9(14) .
Re1 N1 C8 C18 99.7(10) .
C7 N1 C8 C17 27.1(16) .
Re1 N1 C8 C17 -143.3(9) .
C18 C8 C9 N2 -77.0(14) .
C17 C8 C9 N2 160.6(10) .
N1 C8 C9 N2 44.3(14) .
C10 N2 C9 C8 137.9(12) .
Re1 N2 C9 C8 -43.3(13) .
C9 N2 C10 C11 166.9(11) .
Re1 N2 C10 C11 -11.7(16) .
N2 C10 C11 C16 -4.2(17) .
N2 C10 C11 C12 177.2(10) .
C16 C11 C12 C13 -2.3(16) .
C10 C11 C12 C13 176.4(10) .
C11 C12 C13 C14 -1.1(18) .
C12 C13 C14 C15 2.6(18) .
C13 C14 C15 C16 -0.4(17) .
Re1 O2 C16 C15 -167.3(6) .
Re1 O2 C16 C11 16.8(12) .
C14 C15 C16 O2 -179.2(9) .
C14 C15 C16 C11 -3.0(14) .
C12 C11 C16 O2 -179.8(9) .
C10 C11 C16 O2 1.6(15) .
C12 C11 C16 C15 4.3(13) .
C10 C11 C16 C15 -174.3(9) .
Re1 N3 C19 S1 -105(16) .
